data_7020831
loop_
_publ_author_name
'Dey, Rajdip'
'Bhattacharya, Biswajit'
'Colacio, Enrique'
'Ghoshal, Debajyoti'

_publ_section_title
;
 Fabrication of metal-organic hybrid architectures using bridging diphenyl
 phosphate: Syntheses, characterization, magnetic properties and the
 effect of weak interactions on their crystal packing.
;
_journal_issue 6
_journal_name_full 'Dalton transactions (Cambridge, England : 2003)'
_journal_page_first 2094
_journal_page_last 2106
_journal_paper_doi 10.1039/c2dt32057f
_journal_volume 42
_journal_year 2013
_chemical_formula_sum 'C50 H48 Cd N4 O8 P2'
_chemical_formula_weight 1007.26
_chemical_name_systematic
;
?
;
_space_group_IT_number 2
_symmetry_cell_setting triclinic
_symmetry_space_group_name_Hall '-P 1'
_symmetry_space_group_name_H-M 'P -1'
_atom_sites_solution_hydrogens geom
_atom_sites_solution_primary direct
_atom_sites_solution_secondary difmap
_audit_creation_method SHELXL-97
_cell_angle_alpha 63.251(12)
_cell_angle_beta 65.029(12)
_cell_angle_gamma 83.120(13)
_cell_formula_units_Z 1
_cell_length_a 11.010(3)
_cell_length_b 11.104(3)
_cell_length_c 11.500(3)
_cell_measurement_reflns_used 16819
_cell_measurement_temperature 293(2)
_cell_measurement_theta_max 27.7
_cell_measurement_theta_min 2.0
_cell_volume 1133.8(6)
_computing_cell_refinement 'SMART APEX II'
_computing_data_collection 'SMART APEX II (Bruker,2010)'
_computing_data_reduction 'SAINT (Bruker,2000)'
_computing_molecular_graphics 'Ortep-3v2 for windows (Farrugia, 1997)'
_computing_publication_material 'PLATON (Spek, 2008)'
_computing_structure_refinement 'SHELXL-97 (Sheldrick, 2008)'
_computing_structure_solution 'SHELXS-97 (Sheldrick, 2008)'
_diffrn_ambient_temperature 293(2)
_diffrn_measured_fraction_theta_full 0.982
_diffrn_measured_fraction_theta_max 0.982
_diffrn_measurement_device_type 'CCD area detector'
_diffrn_measurement_method 'phi and omega scans'
_diffrn_radiation_monochromator graphite
_diffrn_radiation_source 'fine-focus sealed tube'
_diffrn_radiation_type MoK\a
_diffrn_radiation_wavelength 0.71073
_diffrn_reflns_av_R_equivalents 0.0347
_diffrn_reflns_av_sigmaI/netI 0.0293
_diffrn_reflns_limit_h_max 14
_diffrn_reflns_limit_h_min -14
_diffrn_reflns_limit_k_max 14
_diffrn_reflns_limit_k_min -14
_diffrn_reflns_limit_l_max 14
_diffrn_reflns_limit_l_min -14
_diffrn_reflns_number 16819
_diffrn_reflns_theta_full 27.67
_diffrn_reflns_theta_max 27.67
_diffrn_reflns_theta_min 2.05
_exptl_absorpt_coefficient_mu 0.612
_exptl_absorpt_correction_T_max 0.8872
_exptl_absorpt_correction_T_min 0.8277
_exptl_absorpt_correction_type multi-scan
_exptl_absorpt_process_details
;
'XPREP' - A PROGRAM DATA PREPARATION & RECIPROCAL
SPACE EXPLORATION,
Bruker Analytical X-ray Systems, 1997
;
_exptl_crystal_colour colourless
_exptl_crystal_density_diffrn 1.475
_exptl_crystal_density_method 'not measured'
_exptl_crystal_description block
_exptl_crystal_F_000 518
_exptl_crystal_size_max 0.25
_exptl_crystal_size_mid 0.15
_exptl_crystal_size_min 0.10
_refine_diff_density_max 0.843
_refine_diff_density_min -0.685
_refine_diff_density_rms 0.094
_refine_ls_extinction_method none
_refine_ls_goodness_of_fit_ref 1.078
_refine_ls_hydrogen_treatment noref
_refine_ls_matrix_type full
_refine_ls_number_parameters 295
_refine_ls_number_reflns 5198
_refine_ls_number_restraints 0
_refine_ls_restrained_S_all 1.078
_refine_ls_R_factor_all 0.0373
_refine_ls_R_factor_gt 0.0350
_refine_ls_shift/su_max 0.000
_refine_ls_shift/su_mean 0.000
_refine_ls_structure_factor_coef Fsqd
_refine_ls_weighting_details 'calc w=1/[\s^2^(Fo^2^)+(0.0751P)^2^+0.2467P] where P=(Fo^2^+2Fc^2^)/3'
_refine_ls_weighting_scheme calc
_refine_ls_wR_factor_gt 0.1071
_refine_ls_wR_factor_ref 0.1097
_reflns_number_gt 4896
_reflns_number_total 5198
_reflns_threshold_expression >2\s(I)
_cod_data_source_file c2dt32057f.txt
_cod_data_source_block complex10
_cod_depositor_comments
;
The following automatic conversions were performed:

'_symmetry_cell_setting' value 'Triclinic' changed to 'triclinic'
according to /home/saulius/struct/CIF-dictionaries/cif_core.dic
dictionary named 'cif_core.dic' version 2.4.2 from 2011-04-26.

Automatic conversion script
Id: cif_fix_values 1891 2012-01-12 08:04:46Z andrius 
;
_cod_original_cell_volume 1133.8(5)
_cod_original_sg_symbol_H-M P-1
_cod_database_code 7020831

loop_
_symmetry_equiv_pos_as_xyz
'x, y, z'
'-x, -y, -z'

loop_
_atom_site_label
_atom_site_type_symbol
_atom_site_fract_x
_atom_site_fract_y
_atom_site_fract_z
_atom_site_U_iso_or_equiv
_atom_site_adp_type
_atom_site_occupancy
_atom_site_symmetry_multiplicity
_atom_site_calc_flag
_atom_site_refinement_flags
C1 C 0.6438(3) 0.4458(3) 0.7207(3) 0.0416(5) Uani 1 1 d .
H1 H 0.5647 0.4777 0.7661 0.050 Uiso 1 1 calc R
C2 C 0.7352(3) 0.4062(3) 0.7818(3) 0.0443(6) Uani 1 1 d .
H2 H 0.7180 0.4141 0.8644 0.053 Uiso 1 1 calc R
C3 C 0.8518(2) 0.3551(2) 0.7200(3) 0.0391(5) Uani 1 1 d .
C4 C 0.8733(3) 0.3509(3) 0.5946(3) 0.0469(6) Uani 1 1 d .
H4 H 0.9514 0.3187 0.5481 0.056 Uiso 1 1 calc R
C5 C 0.7785(3) 0.3948(3) 0.5383(3) 0.0439(6) Uani 1 1 d .
H5 H 0.7961 0.3923 0.4529 0.053 Uiso 1 1 calc R
C6 C 0.9476(3) 0.3041(3) 0.7919(3) 0.0494(6) Uani 1 1 d .
H6A H 0.9774 0.3775 0.8002 0.059 Uiso 1 1 calc R
H6B H 1.0261 0.2759 0.7326 0.059 Uiso 1 1 calc R
C7 C 0.8816(3) 0.1831(3) 0.9435(3) 0.0442(6) Uani 1 1 d .
H7A H 0.9378 0.1669 0.9944 0.053 Uiso 1 1 calc R
H7B H 0.7945 0.2047 0.9978 0.053 Uiso 1 1 calc R
C8 C 0.8652(3) 0.0588(3) 0.9299(3) 0.0468(6) Uani 1 1 d .
H8A H 0.9540 0.0361 0.8807 0.056 Uiso 1 1 calc R
H8B H 0.8178 0.0808 0.8693 0.056 Uiso 1 1 calc R
C9 C 0.7911(2) -0.0671(3) 1.0682(3) 0.0397(5) Uani 1 1 d .
C10 C 0.7334(3) -0.0769(3) 1.2052(3) 0.0448(6) Uani 1 1 d .
H10 H 0.7409 -0.0028 1.2198 0.054 Uiso 1 1 calc R
C11 C 0.6641(3) -0.1978(3) 1.3211(3) 0.0437(6) Uani 1 1 d .
H11 H 0.6269 -0.2019 1.4121 0.052 Uiso 1 1 calc R
C12 C 0.7069(3) -0.2981(3) 1.1761(3) 0.0423(5) Uani 1 1 d .
H12 H 0.6988 -0.3735 1.1637 0.051 Uiso 1 1 calc R
C13 C 0.7788(3) -0.1829(3) 1.0568(3) 0.0470(6) Uani 1 1 d .
H13 H 0.8194 -0.1831 0.9678 0.056 Uiso 1 1 calc R
C14 C 0.8613(2) 0.2321(3) 0.2674(3) 0.0404(5) Uani 1 1 d .
C15 C 0.9338(3) 0.3569(4) 0.1850(4) 0.0599(8) Uani 1 1 d .
H15 H 0.8969 0.4327 0.1373 0.072 Uiso 1 1 calc R
C16 C 1.0639(3) 0.3676(6) 0.1742(6) 0.0861(15) Uani 1 1 d .
H16 H 1.1136 0.4514 0.1184 0.103 Uiso 1 1 calc R
C17 C 1.1186(4) 0.2585(6) 0.2431(5) 0.0889(16) Uani 1 1 d .
H17 H 1.2040 0.2675 0.2377 0.107 Uiso 1 1 calc R
C18 C 1.0455(4) 0.1323(6) 0.3226(4) 0.0937(17) Uani 1 1 d .
H18 H 1.0835 0.0560 0.3677 0.112 Uiso 1 1 calc R
C19 C 0.9176(3) 0.1202(4) 0.3345(3) 0.0648(9) Uani 1 1 d .
H19 H 0.8690 0.0359 0.3882 0.078 Uiso 1 1 calc R
C40 C 0.4665(2) 0.1605(2) 0.2813(2) 0.0336(5) Uani 1 1 d .
C41 C 0.4145(3) 0.0281(3) 0.3741(3) 0.0477(6) Uani 1 1 d .
H41 H 0.4016 -0.0086 0.4693 0.057 Uiso 1 1 calc R
C42 C 0.3821(3) -0.0492(4) 0.3231(5) 0.0641(9) Uani 1 1 d .
H42 H 0.3453 -0.1381 0.3850 0.077 Uiso 1 1 calc R
C43 C 0.4036(3) 0.0036(5) 0.1831(5) 0.0703(11) Uani 1 1 d .
H43 H 0.3839 -0.0499 0.1490 0.084 Uiso 1 1 calc R
C44 C 0.4853(3) 0.2174(3) 0.1406(3) 0.0494(6) Uani 1 1 d .
H44 H 0.5179 0.3076 0.0798 0.059 Uiso 1 1 calc R
C45 C 0.4545(4) 0.1368(5) 0.0918(4) 0.0691(10) Uani 1 1 d .
H45 H 0.4683 0.1727 -0.0036 0.083 Uiso 1 1 calc R
N1 N 0.6625(2) 0.4408(2) 0.6002(2) 0.0372(4) Uani 1 1 d .
N2 N 0.6479(2) -0.3086(2) 1.3088(2) 0.0349(4) Uani 1 1 d .
O1 O 0.61034(18) 0.37892(19) 0.37544(19) 0.0426(4) Uani 1 1 d .
O2 O 0.73155(17) 0.21099(18) 0.2850(2) 0.0399(4) Uani 1 1 d .
O3 O 0.49335(16) 0.23380(17) 0.33993(17) 0.0363(4) Uani 1 1 d .
O4 O 0.6652(2) 0.42423(19) 0.11972(19) 0.0472(4) Uani 1 1 d .
P1 P 0.62893(6) 0.32840(6) 0.27027(6) 0.03065(13) Uani 1 1 d .
Cd1 Cd 0.5000 0.5000 0.5000 0.02876(9) Uani 1 2 d S

loop_
_atom_site_aniso_label
_atom_site_aniso_U_11
_atom_site_aniso_U_22
_atom_site_aniso_U_33
_atom_site_aniso_U_23
_atom_site_aniso_U_13
_atom_site_aniso_U_12
C1 0.0405(13) 0.0441(13) 0.0399(12) -0.0176(11) -0.0191(10) 0.0090(10)
C2 0.0464(14) 0.0466(14) 0.0398(12) -0.0145(11) -0.0229(11) 0.0042(11)
C3 0.0355(12) 0.0277(11) 0.0436(12) -0.0030(9) -0.0195(10) -0.0037(9)
C4 0.0354(12) 0.0398(13) 0.0566(15) -0.0192(12) -0.0142(11) 0.0047(10)
C5 0.0408(13) 0.0473(14) 0.0451(13) -0.0231(12) -0.0161(11) 0.0022(11)
C6 0.0393(13) 0.0358(13) 0.0597(16) -0.0038(12) -0.0261(12) -0.0027(10)
C7 0.0458(14) 0.0386(13) 0.0489(14) -0.0150(11) -0.0256(11) 0.0057(10)
C8 0.0527(15) 0.0390(13) 0.0414(13) -0.0109(11) -0.0187(12) -0.0037(11)
C9 0.0342(12) 0.0347(12) 0.0416(12) -0.0068(10) -0.0180(10) -0.0018(9)
C10 0.0435(14) 0.0328(12) 0.0554(15) -0.0214(11) -0.0148(11) -0.0020(10)
C11 0.0439(13) 0.0419(13) 0.0396(12) -0.0217(11) -0.0063(10) -0.0046(10)
C12 0.0509(14) 0.0372(13) 0.0361(11) -0.0147(10) -0.0153(10) -0.0041(10)
C13 0.0548(16) 0.0457(15) 0.0329(12) -0.0124(11) -0.0139(11) -0.0085(12)
C14 0.0326(11) 0.0527(15) 0.0409(12) -0.0289(12) -0.0123(9) 0.0097(10)
C15 0.0371(14) 0.0625(19) 0.084(2) -0.0451(18) -0.0148(14) 0.0010(13)
C16 0.0370(16) 0.126(4) 0.121(4) -0.092(3) -0.012(2) -0.004(2)
C17 0.0373(17) 0.170(5) 0.090(3) -0.087(4) -0.0260(19) 0.025(2)
C18 0.053(2) 0.161(5) 0.056(2) -0.044(3) -0.0275(17) 0.047(3)
C19 0.0442(16) 0.082(2) 0.0439(15) -0.0171(15) -0.0130(12) 0.0196(15)
C40 0.0227(9) 0.0435(12) 0.0393(11) -0.0236(10) -0.0114(8) 0.0026(8)
C41 0.0445(14) 0.0454(15) 0.0559(15) -0.0213(13) -0.0227(12) -0.0027(11)
C42 0.0517(17) 0.0537(18) 0.100(3) -0.0445(19) -0.0305(17) 0.0002(14)
C43 0.0486(17) 0.101(3) 0.104(3) -0.078(3) -0.0335(18) 0.0090(17)
C44 0.0422(14) 0.0659(18) 0.0406(13) -0.0228(13) -0.0161(11) -0.0045(12)
C45 0.0539(18) 0.117(3) 0.0579(18) -0.056(2) -0.0229(15) 0.0020(19)
N1 0.0395(10) 0.0327(10) 0.0378(10) -0.0117(8) -0.0187(8) 0.0022(8)
N2 0.0368(10) 0.0295(9) 0.0332(9) -0.0109(8) -0.0124(8) -0.0009(7)
O1 0.0445(10) 0.0424(10) 0.0498(10) -0.0308(9) -0.0161(8) 0.0032(8)
O2 0.0360(9) 0.0353(9) 0.0519(10) -0.0236(8) -0.0175(8) 0.0065(7)
O3 0.0326(8) 0.0417(9) 0.0318(8) -0.0192(7) -0.0055(6) -0.0056(7)
O4 0.0484(10) 0.0436(10) 0.0366(9) -0.0075(8) -0.0142(8) -0.0091(8)
P1 0.0313(3) 0.0276(3) 0.0318(3) -0.0144(2) -0.0102(2) 0.0006(2)
Cd1 0.03147(14) 0.02571(13) 0.02729(13) -0.01046(9) -0.01107(9) -0.00125(8)

loop_
_atom_type_symbol
_atom_type_description
_atom_type_scat_dispersion_real
_atom_type_scat_dispersion_imag
_atom_type_scat_source
C C 0.0033 0.0016 'International Tables Vol C Tables 4.2.6.8 and 6.1.1.4'
H H 0.0000 0.0000 'International Tables Vol C Tables 4.2.6.8 and 6.1.1.4'
N N 0.0061 0.0033 'International Tables Vol C Tables 4.2.6.8 and 6.1.1.4'
O O 0.0106 0.0060 'International Tables Vol C Tables 4.2.6.8 and 6.1.1.4'
P P 0.1023 0.0942 'International Tables Vol C Tables 4.2.6.8 and 6.1.1.4'
Cd Cd -0.8075 1.2024 'International Tables Vol C Tables 4.2.6.8 and 6.1.1.4'

loop_
_geom_angle_atom_site_label_1
_geom_angle_atom_site_label_2
_geom_angle_atom_site_label_3
_geom_angle
_geom_angle_site_symmetry_1
_geom_angle_site_symmetry_3
N1 C1 C2 123.8(2) . .
C3 C2 C1 119.8(2) . .
C2 C3 C4 117.0(2) . .
C2 C3 C6 119.7(2) . .
C4 C3 C6 123.4(2) . .
C3 C4 C5 120.0(2) . .
N1 C5 C4 123.5(2) . .
C3 C6 C7 112.3(2) . .
C8 C7 C6 109.8(2) . .
C7 C8 C9 117.0(2) . .
C13 C9 C10 116.2(2) . .
C13 C9 C8 117.3(2) . .
C10 C9 C8 126.5(2) . .
C9 C10 C11 119.9(2) . .
N2 C11 C10 123.7(2) . .
N2 C12 C13 124.1(2) . .
C12 C13 C9 120.5(2) . .
C19 C14 C15 120.2(3) . .
C19 C14 O2 116.5(3) . .
C15 C14 O2 123.3(3) . .
C14 C15 C16 118.9(4) . .
C17 C16 C15 121.2(4) . .
C16 C17 C18 119.2(4) . .
C19 C18 C17 120.3(4) . .
C14 C19 C18 120.2(4) . .
C44 C40 C41 121.7(2) . .
C44 C40 O3 122.2(2) . .
C41 C40 O3 116.0(2) . .
C40 C41 C42 118.8(3) . .
C43 C42 C41 120.6(3) . .
C42 C43 C45 119.9(3) . .
C40 C44 C45 118.2(3) . .
C43 C45 C44 120.7(3) . .
C1 N1 C5 115.9(2) . .
C1 N1 Cd1 123.83(17) . .
C5 N1 Cd1 120.26(17) . .
C12 N2 C11 115.5(2) . .
C12 N2 Cd1 120.83(16) . 1_546
C11 N2 Cd1 123.04(16) . 1_546
P1 O1 Cd1 151.49(12) . .
C14 O2 P1 123.06(16) . .
C40 O3 P1 125.35(14) . .
O4 P1 O1 119.90(12) . .
O4 P1 O3 112.80(10) . .
O1 P1 O3 104.36(9) . .
O4 P1 O2 110.97(11) . .
O1 P1 O2 108.36(11) . .
O3 P1 O2 98.08(10) . .
O1 Cd1 O1 180.0 . 2_666
O1 Cd1 N2 91.76(7) . 2_657
O1 Cd1 N2 88.24(7) 2_666 2_657
O1 Cd1 N2 88.24(7) . 1_564
O1 Cd1 N2 91.76(7) 2_666 1_564
N2 Cd1 N2 180.00(9) 2_657 1_564
O1 Cd1 N1 87.28(7) . .
O1 Cd1 N1 92.72(7) 2_666 .
N2 Cd1 N1 91.98(7) 2_657 .
N2 Cd1 N1 88.02(7) 1_564 .
O1 Cd1 N1 92.72(7) . 2_666
O1 Cd1 N1 87.28(7) 2_666 2_666
N2 Cd1 N1 88.02(7) 2_657 2_666
N2 Cd1 N1 91.98(7) 1_564 2_666
N1 Cd1 N1 180.0 . 2_666

loop_
_geom_bond_atom_site_label_1
_geom_bond_atom_site_label_2
_geom_bond_distance
_geom_bond_site_symmetry_2
C1 N1 1.339(3) .
C1 C2 1.383(4) .
C2 C3 1.376(4) .
C3 C4 1.380(4) .
C3 C6 1.513(4) .
C4 C5 1.382(4) .
C5 N1 1.342(3) .
C6 C7 1.559(4) .
C7 C8 1.498(4) .
C8 C9 1.525(3) .
C9 C13 1.377(4) .
C9 C10 1.383(4) .
C10 C11 1.391(4) .
C11 N2 1.340(3) .
C12 N2 1.336(3) .
C12 C13 1.376(4) .
C14 C19 1.370(4) .
C14 C15 1.379(4) .
C14 O2 1.389(3) .
C15 C16 1.399(5) .
C16 C17 1.350(7) .
C17 C18 1.394(8) .
C18 C19 1.374(5) .
C40 C44 1.374(4) .
C40 C41 1.379(4) .
C40 O3 1.387(3) .
C41 C42 1.383(4) .
C42 C43 1.361(6) .
C43 C45 1.381(6) .
C44 C45 1.385(4) .
N1 Cd1 2.395(2) .
N2 Cd1 2.367(2) 1_546
O1 P1 1.4811(16) .
O1 Cd1 2.2821(16) .
O2 P1 1.6170(18) .
O3 P1 1.6068(17) .
O4 P1 1.4659(19) .
Cd1 O1 2.2821(16) 2_666
Cd1 N2 2.367(2) 2_657
Cd1 N2 2.367(2) 1_564
Cd1 N1 2.395(2) 2_666
